data_4025442
loop_
_publ_author_name
'Shingo Ishikawa'
'Fumiaki Noguchi'
'Akio Kamimura'

_publ_section_title
;
 Asymmetric Synthesis of 2-Alkyl-Substituted 2,5-Dihydropyrroles from
 Optically Active Aza-Baylis-Hillman Adducts. Formal Synthesis of
 (-)-Trachelanthamidine.
;
_journal_name_full 'Journal of Organic Chemistry'
_journal_page_first 3578
_journal_page_last 3586
_journal_paper_doi 10.1021/jo100315j
_journal_volume 75
_journal_year 2010
_chemical_absolute_configuration 'CHOOSE rm ad rmad syn or unk'
_chemical_formula_moiety 'C25 H39 N O5 S Si '
_chemical_formula_sum 'C25 H39 N O5 S Si'
_chemical_formula_weight 493.73
_space_group_IT_number 4
_symmetry_cell_setting monoclinic
_symmetry_Int_Tables_number 4
_symmetry_space_group_name_Hall 'P 2yb'
_symmetry_space_group_name_H-M 'P 1 21 1'
_cell_angle_alpha 90.0000
_cell_angle_beta 110.144(2)
_cell_angle_gamma 90.0000
_cell_formula_units_Z 2
_cell_length_a 11.8985(10)
_cell_length_b 10.8903(8)
_cell_length_c 11.9769(8)
_cell_measurement_reflns_used 8510
_cell_measurement_temperature 296.1
_cell_measurement_theta_max 27.8
_cell_measurement_theta_min 3.5
_cell_volume 1457.01(19)
_computing_cell_refinement PROCESS-AUTO
_computing_data_collection PROCESS-AUTO
_computing_data_reduction CrystalStructure
_computing_publication_material 'CrystalStructure 3.8'
_computing_structure_refinement CRYSTALS
_computing_structure_solution SIR92
_diffrn_detector_area_resol_mean 10.00
_diffrn_measured_fraction_theta_full 0.984
_diffrn_measured_fraction_theta_max 0.984
_diffrn_measurement_device_type 'Rigaku RAXIS-RAPID'
_diffrn_measurement_method \w
_diffrn_radiation_type 'Mo K\a'
_diffrn_radiation_wavelength 0.71075
_diffrn_reflns_av_R_equivalents 0.065
_diffrn_reflns_limit_h_max 15
_diffrn_reflns_limit_h_min 0
_diffrn_reflns_limit_k_max 14
_diffrn_reflns_limit_k_min 0
_diffrn_reflns_limit_l_max 14
_diffrn_reflns_limit_l_min -15
_diffrn_reflns_number 3462
_diffrn_reflns_theta_full 27.49
_diffrn_reflns_theta_max 27.49
_exptl_absorpt_coefficient_mu 0.183
_exptl_absorpt_correction_type none
_exptl_crystal_colour colorless
_exptl_crystal_density_diffrn 1.125
_exptl_crystal_density_method 'not measured'
_exptl_crystal_description platelet
_exptl_crystal_F_000 532.00
_exptl_crystal_size_max 0.50
_exptl_crystal_size_mid 0.20
_exptl_crystal_size_min 0.07
_refine_diff_density_max 0.25
_refine_diff_density_min -0.28
_refine_ls_extinction_method none
_refine_ls_goodness_of_fit_ref 3.478
_refine_ls_hydrogen_treatment refall
_refine_ls_number_parameters 342
_refine_ls_number_reflns 2181
_refine_ls_R_factor_gt 0.0651
_refine_ls_shift/su_max 0.0000
_refine_ls_structure_factor_coef F
_refine_ls_weighting_details 'w = 1/\s^2^(Fo)'
_refine_ls_weighting_scheme sigma
_refine_ls_wR_factor_ref 0.0381
_reflns_number_gt 2163
_reflns_number_total 3462
_reflns_threshold_expression F^2^>2.0\s(F^2^)
_cod_data_source_file jo100315j_si_002.cif
_cod_data_source_block '_SI07015'
_cod_original_cell_volume 1457.00(18)
_cod_original_formula_sum 'C25 H39 N O5 S Si '
_cod_database_code 4025442

loop_
_symmetry_equiv_pos_site_id
_symmetry_equiv_pos_as_xyz
1 +X,+Y,+Z
2 -X,1/2+Y,-Z

loop_
_atom_site_label
_atom_site_type_symbol
_atom_site_fract_x
_atom_site_fract_y
_atom_site_fract_z
_atom_site_U_iso_or_equiv
_atom_site_adp_type
_atom_site_occupancy
_atom_site_symmetry_multiplicity
_atom_site_calc_flag
_atom_site_refinement_flags
_atom_site_disorder_assembly
_atom_site_disorder_group
S(1) S -0.95768(14) -0.2324(4) -0.52212(11) 0.0514(4) Uani 1.00 1 d . . .
Si(2) Si -0.57577(17) 0.2396(3) -0.71489(16) 0.0674(6) Uani 1.00 1 d . . .
O(1) O -0.6438(5) 0.1141(4) -0.7026(3) 0.102(2) Uani 1.00 1 d . . .
O(3) O -0.9283(4) -0.3375(3) -0.4446(3) 0.0593(14) Uani 1.00 1 d . . .
O(4) O -0.8860(3) -0.2658(3) -0.9900(3) 0.0646(14) Uani 1.00 1 d . . .
O(6) O -0.9269(3) -0.1115(3) -0.4728(3) 0.0636(15) Uani 1.00 1 d . . .
O(7) O -0.9867(4) -0.0932(4) -0.9777(3) 0.0781(16) Uani 1.00 1 d . . .
N(1) N -0.8906(3) -0.2534(4) -0.6182(3) 0.0447(13) Uani 1.00 1 d . . .
C(1) C -0.9061(5) -0.1642(4) -0.7165(4) 0.0449(19) Uani 1.00 1 d . . .
C(2) C -0.9502(4) -0.2468(6) -0.8267(3) 0.0495(17) Uani 1.00 1 d . . .
C(9) C -0.9436(5) -0.1908(6) -0.9407(4) 0.058(2) Uani 1.00 1 d . . .
C(12) C -1.1124(4) -0.2349(6) -0.5979(3) 0.0455(16) Uani 1.00 1 d . . .
C(13) C -0.8838(5) -0.2427(8) -1.1117(4) 0.063(2) Uani 1.00 1 d . . .
C(14) C -1.2971(8) -0.3437(7) -0.6854(6) 0.069(3) Uani 1.00 1 d . . .
C(15) C -0.8833(6) -0.3815(5) -0.6584(4) 0.065(2) Uani 1.00 1 d . . .
C(16) C -0.7487(6) -0.0063(5) -0.6049(5) 0.073(2) Uani 1.00 1 d . . .
C(17) C -0.8795(6) -0.3664(5) -0.7839(4) 0.067(2) Uani 1.00 1 d . . .
C(18) C -1.3610(6) -0.2352(9) -0.7136(5) 0.070(2) Uani 1.00 1 d . . .
C(19) C -0.7895(5) -0.0971(5) -0.7037(4) 0.067(2) Uani 1.00 1 d . . .
C(20) C -1.1734(8) -0.1242(6) -0.6279(6) 0.069(3) Uani 1.00 1 d . . .
C(21) C -1.1760(7) -0.3428(5) -0.6272(5) 0.061(2) Uani 1.00 1 d . . .
C(22) C -0.6009(5) 0.2532(7) -0.8767(4) 0.069(2) Uani 1.00 1 d . . .
C(23) C -0.6345(6) 0.0562(6) -0.5930(5) 0.095(2) Uani 1.00 1 d . . .
C(24) C -1.0100(5) -0.2406(8) -1.1979(4) 0.093(2) Uani 1.00 1 d . . .
C(25) C -0.8151(7) -0.3543(7) -1.1298(5) 0.108(3) Uani 1.00 1 d . . .
C(26) C -1.2967(9) -0.1275(7) -0.6832(7) 0.084(3) Uani 1.00 1 d . . .
C(27) C -1.4961(5) -0.2368(8) -0.7716(5) 0.105(2) Uani 1.00 1 d . . .
C(28) C -0.4145(5) 0.2290(7) -0.6266(6) 0.118(3) Uani 1.00 1 d . . .
C(29) C -0.5455(7) 0.1426(7) -0.9164(6) 0.107(3) Uani 1.00 1 d . . .
C(30) C -0.8157(6) -0.1245(8) -1.1127(6) 0.110(3) Uani 1.00 1 d . . .
C(31) C -0.7333(6) 0.2567(9) -0.9487(5) 0.122(3) Uani 1.00 1 d . . .
C(32) C -0.6413(7) 0.3718(7) -0.6602(7) 0.124(3) Uani 1.00 1 d . . .
C(33) C -0.5395(8) 0.3686(7) -0.9014(8) 0.142(4) Uani 1.00 1 d . . .
H(1) H -1.5321 -0.2378 -0.7121 0.128 Uiso 1.00 1 c R . .
H(2) H -1.5230 -0.1668 -0.8210 0.128 Uiso 1.00 1 c R . .
H(3) H -1.5178 -0.3091 -0.8185 0.128 Uiso 1.00 1 c R . .
H(4) H -1.0372 -0.1580 -1.2051 0.114 Uiso 1.00 1 c R . .
H(5) H -1.0134 -0.2702 -1.2736 0.114 Uiso 1.00 1 c R . .
H(6) H -1.0595 -0.2900 -1.1685 0.114 Uiso 1.00 1 c R . .
H(7) H -0.8716 -0.4174 -1.1644 0.136 Uiso 1.00 1 c R . .
H(8) H -0.7718 -0.3356 -1.1811 0.136 Uiso 1.00 1 c R . .
H(9) H -0.7611 -0.3814 -1.0552 0.136 Uiso 1.00 1 c R . .
H(10) H -0.7328 -0.1407 -1.0933 0.140 Uiso 1.00 1 c R . .
H(11) H -0.8466 -0.0892 -1.1899 0.140 Uiso 1.00 1 c R . .
H(12) H -0.8269 -0.0689 -1.0562 0.140 Uiso 1.00 1 c R . .
H(13) H -0.6061 0.0815 -0.9416 0.133 Uiso 1.00 1 c R . .
H(14) H -0.5182 0.1620 -0.9801 0.133 Uiso 1.00 1 c R . .
H(15) H -0.4805 0.1125 -0.8509 0.133 Uiso 1.00 1 c R . .
H(16) H -0.7630 0.3384 -0.9577 0.146 Uiso 1.00 1 c R . .
H(17) H -0.7459 0.2221 -1.0249 0.146 Uiso 1.00 1 c R . .
H(18) H -0.7743 0.2090 -0.9084 0.146 Uiso 1.00 1 c R . .
H(19) H -0.4604 0.3476 -0.8963 0.177 Uiso 1.00 1 c R . .
H(20) H -0.5822 0.3995 -0.9786 0.177 Uiso 1.00 1 c R . .
H(21) H -0.5365 0.4296 -0.8438 0.177 Uiso 1.00 1 c R . .
H(22) H -0.3718 0.1946 -0.6730 0.130 Uiso 1.00 1 c R . .
H(23) H -0.3843 0.3086 -0.6005 0.130 Uiso 1.00 1 c R . .
H(24) H -0.4050 0.1781 -0.5595 0.130 Uiso 1.00 1 c R . .
H(25) H -0.5976 0.3814 -0.5778 0.146 Uiso 1.00 1 c R . .
H(26) H -0.6370 0.4456 -0.7009 0.146 Uiso 1.00 1 c R . .
H(27) H -0.7226 0.3541 -0.6711 0.146 Uiso 1.00 1 c R . .
H(28) H -0.9512 -0.4280 -0.6594 0.081 Uiso 1.00 1 c R . .
H(29) H -0.8126 -0.4199 -0.6073 0.081 Uiso 1.00 1 c R . .
H(30) H -0.7421 -0.0471 -0.5328 0.085 Uiso 1.00 1 c R . .
H(31) H -0.8078 0.0562 -0.6201 0.085 Uiso 1.00 1 c R . .
H(32) H -0.7996 -0.3579 -0.7825 0.083 Uiso 1.00 1 c R . .
H(33) H -0.9166 -0.4337 -0.8335 0.083 Uiso 1.00 1 c R . .
H(34) H -0.7984 -0.0556 -0.7759 0.081 Uiso 1.00 1 c R . .
H(35) H -0.7289 -0.1579 -0.6896 0.081 Uiso 1.00 1 c R . .
H(36) H -0.6140 0.1151 -0.5306 0.109 Uiso 1.00 1 c R . .
H(37) H -0.5739 -0.0049 -0.5760 0.109 Uiso 1.00 1 c R . .
H(38) H -0.9658 -0.1057 -0.7180 0.054 Uiso 1.00 1 c R . .
H(39) H -1.0319 -0.2654 -0.8408 0.058 Uiso 1.00 1 c R . .
H(40) H -1.3392 -0.4192 -0.7065 0.083 Uiso 1.00 1 c R . .
H(41) H -1.1312 -0.0485 -0.6110 0.086 Uiso 1.00 1 c R . .
H(42) H -1.1337 -0.4182 -0.6075 0.076 Uiso 1.00 1 c R . .
H(43) H -1.3393 -0.0522 -0.7031 0.104 Uiso 1.00 1 c R . .

loop_
_atom_site_aniso_label
_atom_site_aniso_U_11
_atom_site_aniso_U_22
_atom_site_aniso_U_33
_atom_site_aniso_U_12
_atom_site_aniso_U_13
_atom_site_aniso_U_23
S(1) 0.0781(12) 0.0426(9) 0.0368(6) -0.0025(10) 0.0240(7) -0.0003(9)
Si(2) 0.0553(12) 0.0664(14) 0.0733(11) -0.0128(12) 0.0128(9) -0.0050(11)
O(1) 0.139(5) 0.101(3) 0.061(2) -0.076(3) 0.028(3) -0.003(2)
O(3) 0.091(3) 0.046(2) 0.039(2) -0.001(2) 0.020(2) 0.0092(19)
O(4) 0.081(3) 0.074(3) 0.044(2) 0.010(2) 0.029(2) -0.003(2)
O(6) 0.099(4) 0.042(2) 0.056(2) -0.016(2) 0.035(2) -0.017(2)
O(7) 0.113(4) 0.075(3) 0.050(2) 0.024(3) 0.033(2) 0.016(2)
N(1) 0.067(3) 0.034(2) 0.037(2) 0.007(2) 0.024(2) -0.002(2)
C(1) 0.056(4) 0.039(3) 0.039(3) -0.002(3) 0.016(3) -0.002(2)
C(2) 0.058(4) 0.049(3) 0.039(2) -0.001(3) 0.012(2) 0.002(3)
C(9) 0.054(5) 0.075(5) 0.036(3) -0.010(3) 0.006(3) -0.006(3)
C(12) 0.070(4) 0.030(3) 0.045(2) 0.009(4) 0.030(2) 0.002(3)
C(13) 0.059(4) 0.096(4) 0.038(2) 0.013(5) 0.020(3) 0.004(4)
C(14) 0.062(7) 0.063(5) 0.082(5) -0.010(5) 0.025(5) 0.007(4)
C(15) 0.088(6) 0.057(4) 0.058(3) 0.013(4) 0.035(4) 0.001(3)
C(16) 0.094(6) 0.067(4) 0.051(3) -0.022(4) 0.018(4) -0.004(3)
C(17) 0.097(6) 0.053(4) 0.058(3) 0.007(4) 0.035(4) -0.002(3)
C(18) 0.068(5) 0.073(5) 0.076(4) 0.009(6) 0.034(3) -0.002(5)
C(19) 0.092(5) 0.060(4) 0.051(3) -0.010(4) 0.027(3) 0.004(3)
C(20) 0.077(7) 0.058(5) 0.080(5) -0.002(4) 0.037(5) 0.004(4)
C(21) 0.079(7) 0.036(4) 0.075(4) 0.004(4) 0.036(5) 0.014(3)
C(22) 0.054(4) 0.080(4) 0.073(3) -0.002(5) 0.024(3) 0.016(4)
C(23) 0.113(7) 0.112(6) 0.047(3) -0.055(5) 0.010(4) 0.004(4)
C(24) 0.094(5) 0.144(6) 0.047(3) -0.005(7) 0.032(3) -0.017(5)
C(25) 0.132(9) 0.134(8) 0.074(5) 0.039(6) 0.056(6) 0.008(5)
C(26) 0.104(9) 0.053(5) 0.103(6) 0.022(5) 0.046(7) 0.008(4)
C(27) 0.087(5) 0.115(6) 0.119(5) -0.001(7) 0.043(4) -0.004(7)
C(28) 0.081(5) 0.112(7) 0.132(6) 0.004(6) -0.001(4) -0.011(5)
C(29) 0.121(9) 0.115(6) 0.095(6) 0.006(6) 0.052(6) -0.009(5)
C(30) 0.096(7) 0.159(8) 0.095(6) -0.026(6) 0.058(5) 0.012(6)
C(31) 0.091(5) 0.193(8) 0.080(4) 0.024(9) 0.025(4) 0.031(7)
C(32) 0.097(7) 0.136(7) 0.132(7) 0.017(6) 0.030(6) -0.031(6)
C(33) 0.171(10) 0.096(7) 0.175(9) -0.040(7) 0.082(8) 0.016(6)

loop_
_atom_type_symbol
_atom_type_description
_atom_type_scat_dispersion_real
_atom_type_scat_dispersion_imag
_atom_type_scat_source
C C 0.003 0.002
;
International Tables for Crystallography
(1992, Vol. C, Tables 4.2.6.8 and 6.1.1.4)
;
H H 0.000 0.000
;
International Tables for Crystallography
(1992, Vol. C, Table 6.1.1.4)
;
O O 0.011 0.006
;
International Tables for Crystallography
(1992, Vol. C, Tables 4.2.6.8 and 6.1.1.4)
;
N N 0.006 0.003
;
International Tables for Crystallography
(1992, Vol. C, Tables 4.2.6.8 and 6.1.1.4)
;
S S 0.125 0.123
;
International Tables for Crystallography
(1992, Vol. C, Tables 4.2.6.8 and 6.1.1.4)
;
Si Si 0.082 0.070
;
International Tables for Crystallography
(1992, Vol. C, Tables 4.2.6.8 and 6.1.1.4)
;

loop_
_geom_angle_atom_site_label_1
_geom_angle_atom_site_label_2
_geom_angle_atom_site_label_3
_geom_angle
_geom_angle_publ_flag
_geom_angle_site_symmetry_1
_geom_angle_site_symmetry_2
_geom_angle_site_symmetry_3
O(3) S(1) O(6) 119.5(2) yes . . .
O(3) S(1) N(1) 105.9(3) yes . . .
O(3) S(1) C(12) 107.5(3) yes . . .
O(6) S(1) N(1) 107.6(3) yes . . .
O(6) S(1) C(12) 107.6(3) yes . . .
N(1) S(1) C(12) 108.4(2) yes . . .
O(1) Si(2) C(22) 104.8(3) yes . . .
O(1) Si(2) C(28) 110.4(3) yes . . .
O(1) Si(2) C(32) 109.7(3) yes . . .
C(22) Si(2) C(28) 111.3(3) yes . . .
C(22) Si(2) C(32) 111.6(3) yes . . .
C(28) Si(2) C(32) 109.0(3) yes . . .
Si(2) O(1) C(23) 125.0(3) yes . . .
C(9) O(4) C(13) 121.1(4) yes . . .
S(1) N(1) C(1) 120.7(3) yes . . .
S(1) N(1) C(15) 117.3(4) yes . . .
C(1) N(1) C(15) 111.2(3) yes . . .
N(1) C(1) C(2) 102.1(4) yes . . .
N(1) C(1) C(19) 111.8(3) yes . . .
C(2) C(1) C(19) 113.4(5) yes . . .
C(1) C(2) C(9) 115.4(5) yes . . .
C(1) C(2) C(17) 102.9(3) yes . . .
C(9) C(2) C(17) 116.6(5) yes . . .
O(4) C(9) O(7) 127.1(6) yes . . .
O(4) C(9) C(2) 110.2(5) yes . . .
O(7) C(9) C(2) 122.7(6) yes . . .
S(1) C(12) C(20) 118.9(5) yes . . .
S(1) C(12) C(21) 122.3(5) yes . . .
C(20) C(12) C(21) 118.8(5) yes . . .
O(4) C(13) C(24) 109.0(5) yes . . .
O(4) C(13) C(25) 101.3(5) yes . . .
O(4) C(13) C(30) 109.8(5) yes . . .
C(24) C(13) C(25) 111.9(6) yes . . .
C(24) C(13) C(30) 113.0(6) yes . . .
C(25) C(13) C(30) 111.1(6) yes . . .
C(18) C(14) C(21) 120.8(7) yes . . .
N(1) C(15) C(17) 104.0(4) yes . . .
C(19) C(16) C(23) 114.8(6) yes . . .
C(2) C(17) C(15) 102.8(4) yes . . .
C(14) C(18) C(26) 117.0(7) yes . . .
C(14) C(18) C(27) 120.6(8) yes . . .
C(26) C(18) C(27) 122.4(8) yes . . .
C(1) C(19) C(16) 115.7(5) yes . . .
C(12) C(20) C(26) 118.2(6) yes . . .
C(12) C(21) C(14) 121.8(6) yes . . .
Si(2) C(22) C(29) 109.3(4) yes . . .
Si(2) C(22) C(31) 111.0(4) yes . . .
Si(2) C(22) C(33) 110.5(5) yes . . .
C(29) C(22) C(31) 108.6(6) yes . . .
C(29) C(22) C(33) 107.5(6) yes . . .
C(31) C(22) C(33) 109.9(6) yes . . .
O(1) C(23) C(16) 109.7(4) yes . . .
C(18) C(26) C(20) 123.2(7) yes . . .
N(1) C(1) H(38) 110.0 no . . .
C(2) C(1) H(38) 110.2 no . . .
C(19) C(1) H(38) 109.2 no . . .
C(1) C(2) H(39) 107.7 no . . .
C(9) C(2) H(39) 106.9 no . . .
C(17) C(2) H(39) 106.7 no . . .
C(18) C(14) H(40) 118.7 no . . .
C(21) C(14) H(40) 120.5 no . . .
N(1) C(15) H(28) 111.1 no . . .
N(1) C(15) H(29) 109.9 no . . .
C(17) C(15) H(28) 111.0 no . . .
C(17) C(15) H(29) 111.2 no . . .
H(28) C(15) H(29) 109.5 no . . .
C(19) C(16) H(30) 108.2 no . . .
C(19) C(16) H(31) 107.8 no . . .
C(23) C(16) H(30) 110.0 no . . .
C(23) C(16) H(31) 106.5 no . . .
H(30) C(16) H(31) 109.5 no . . .
C(2) C(17) H(32) 110.6 no . . .
C(2) C(17) H(33) 111.2 no . . .
C(15) C(17) H(32) 111.2 no . . .
C(15) C(17) H(33) 111.5 no . . .
H(32) C(17) H(33) 109.5 no . . .
C(1) C(19) H(34) 108.9 no . . .
C(1) C(19) H(35) 107.0 no . . .
C(16) C(19) H(34) 108.1 no . . .
C(16) C(19) H(35) 107.6 no . . .
H(34) C(19) H(35) 109.5 no . . .
C(12) C(20) H(41) 120.4 no . . .
C(26) C(20) H(41) 121.3 no . . .
C(12) C(21) H(42) 118.5 no . . .
C(14) C(21) H(42) 119.7 no . . .
O(1) C(23) H(36) 110.0 no . . .
O(1) C(23) H(37) 108.6 no . . .
C(16) C(23) H(36) 111.4 no . . .
C(16) C(23) H(37) 107.6 no . . .
H(36) C(23) H(37) 109.5 no . . .
C(13) C(24) H(4) 107.8 no . . .
C(13) C(24) H(5) 110.9 no . . .
C(13) C(24) H(6) 109.7 no . . .
H(4) C(24) H(5) 109.5 no . . .
H(4) C(24) H(6) 109.5 no . . .
H(5) C(24) H(6) 109.5 no . . .
C(13) C(25) H(7) 107.8 no . . .
C(13) C(25) H(8) 111.0 no . . .
C(13) C(25) H(9) 109.6 no . . .
H(7) C(25) H(8) 109.5 no . . .
H(7) C(25) H(9) 109.5 no . . .
H(8) C(25) H(9) 109.5 no . . .
C(18) C(26) H(43) 117.9 no . . .
C(20) C(26) H(43) 118.8 no . . .
C(18) C(27) H(1) 109.7 no . . .
C(18) C(27) H(2) 110.6 no . . .
C(18) C(27) H(3) 108.0 no . . .
H(1) C(27) H(2) 109.5 no . . .
H(1) C(27) H(3) 109.5 no . . .
H(2) C(27) H(3) 109.5 no . . .
Si(2) C(28) H(22) 110.4 no . . .
Si(2) C(28) H(23) 109.4 no . . .
Si(2) C(28) H(24) 108.6 no . . .
H(22) C(28) H(23) 109.5 no . . .
H(22) C(28) H(24) 109.5 no . . .
H(23) C(28) H(24) 109.5 no . . .
C(22) C(29) H(13) 106.8 no . . .
C(22) C(29) H(14) 112.3 no . . .
C(22) C(29) H(15) 109.3 no . . .
H(13) C(29) H(14) 109.5 no . . .
H(13) C(29) H(15) 109.5 no . . .
H(14) C(29) H(15) 109.5 no . . .
C(13) C(30) H(10) 110.6 no . . .
C(13) C(30) H(11) 108.7 no . . .
C(13) C(30) H(12) 109.1 no . . .
H(10) C(30) H(11) 109.5 no . . .
H(10) C(30) H(12) 109.5 no . . .
H(11) C(30) H(12) 109.5 no . . .
C(22) C(31) H(16) 111.2 no . . .
C(22) C(31) H(17) 109.0 no . . .
C(22) C(31) H(18) 108.2 no . . .
H(16) C(31) H(17) 109.5 no . . .
H(16) C(31) H(18) 109.5 no . . .
H(17) C(31) H(18) 109.5 no . . .
Si(2) C(32) H(25) 107.7 no . . .
Si(2) C(32) H(26) 111.8 no . . .
Si(2) C(32) H(27) 108.9 no . . .
H(25) C(32) H(26) 109.5 no . . .
H(25) C(32) H(27) 109.5 no . . .
H(26) C(32) H(27) 109.5 no . . .
C(22) C(33) H(19) 108.5 no . . .
C(22) C(33) H(20) 110.4 no . . .
C(22) C(33) H(21) 109.5 no . . .
H(19) C(33) H(20) 109.5 no . . .
H(19) C(33) H(21) 109.5 no . . .
H(20) C(33) H(21) 109.5 no . . .

loop_
_geom_bond_atom_site_label_1
_geom_bond_atom_site_label_2
_geom_bond_distance
_geom_bond_publ_flag
_geom_bond_site_symmetry_1
_geom_bond_site_symmetry_2
S(1) O(3) 1.440(5) yes . .
S(1) O(6) 1.437(5) yes . .
S(1) N(1) 1.627(4) yes . .
S(1) C(12) 1.750(5) yes . .
Si(2) O(1) 1.620(6) yes . .
Si(2) C(22) 1.862(6) yes . .
Si(2) C(28) 1.848(6) yes . .
Si(2) C(32) 1.861(9) yes . .
O(1) C(23) 1.426(8) yes . .
O(4) C(9) 1.328(8) yes . .
O(4) C(13) 1.488(7) yes . .
O(7) C(9) 1.196(7) yes . .
N(1) C(1) 1.488(6) yes . .
N(1) C(15) 1.488(7) yes . .
C(1) C(2) 1.533(7) yes . .
C(1) C(19) 1.528(8) yes . .
C(2) C(9) 1.522(8) yes . .
C(2) C(17) 1.539(8) yes . .
C(12) C(20) 1.390(9) yes . .
C(12) C(21) 1.376(9) yes . .
C(13) C(24) 1.501(7) yes . .
C(13) C(25) 1.522(12) yes . .
C(13) C(30) 1.523(11) yes . .
C(14) C(18) 1.382(12) yes . .
C(14) C(21) 1.368(11) yes . .
C(15) C(17) 1.528(8) yes . .
C(16) C(19) 1.489(8) yes . .
C(16) C(23) 1.481(10) yes . .
C(18) C(26) 1.379(12) yes . .
C(18) C(27) 1.516(9) yes . .
C(20) C(26) 1.386(13) yes . .
C(22) C(29) 1.526(11) yes . .
C(22) C(31) 1.514(8) yes . .
C(22) C(33) 1.534(12) yes . .
C(1) H(38) 0.950 no . .
C(2) H(39) 0.950 no . .
C(14) H(40) 0.950 no . .
C(15) H(28) 0.950 no . .
C(15) H(29) 0.950 no . .
C(16) H(30) 0.950 no . .
C(16) H(31) 0.950 no . .
C(17) H(32) 0.950 no . .
C(17) H(33) 0.950 no . .
C(19) H(34) 0.950 no . .
C(19) H(35) 0.950 no . .
C(20) H(41) 0.950 no . .
C(21) H(42) 0.950 no . .
C(23) H(36) 0.950 no . .
C(23) H(37) 0.950 no . .
C(24) H(4) 0.950 no . .
C(24) H(5) 0.950 no . .
C(24) H(6) 0.950 no . .
C(25) H(7) 0.950 no . .
C(25) H(8) 0.950 no . .
C(25) H(9) 0.950 no . .
C(26) H(43) 0.950 no . .
C(27) H(1) 0.950 no . .
C(27) H(2) 0.950 no . .
C(27) H(3) 0.950 no . .
C(28) H(22) 0.950 no . .
C(28) H(23) 0.950 no . .
C(28) H(24) 0.950 no . .
C(29) H(13) 0.950 no . .
C(29) H(14) 0.950 no . .
C(29) H(15) 0.950 no . .
C(30) H(10) 0.950 no . .
C(30) H(11) 0.950 no . .
C(30) H(12) 0.950 no . .
C(31) H(16) 0.950 no . .
C(31) H(17) 0.950 no . .
C(31) H(18) 0.950 no . .
C(32) H(25) 0.950 no . .
C(32) H(26) 0.950 no . .
C(32) H(27) 0.950 no . .
C(33) H(19) 0.950 no . .
C(33) H(20) 0.950 no . .
C(33) H(21) 0.950 no . .

loop_
_geom_contact_atom_site_label_1
_geom_contact_atom_site_label_2
_geom_contact_distance
_geom_contact_publ_flag
_geom_contact_site_symmetry_1
_geom_contact_site_symmetry_2
O(3) O(6) 3.417(5) ? . 2_344
O(3) C(20) 3.352(8) ? . 2_344
O(3) C(24) 3.573(7) ? . 1_556
O(3) C(25) 3.544(7) ? . 1_556
O(6) O(3) 3.417(5) ? . 2_354
O(6) C(21) 3.239(7) ? . 2_354
O(7) C(31) 3.539(9) ? . 2_343
C(20) O(3) 3.352(8) ? . 2_354
C(21) O(6) 3.239(7) ? . 2_344
C(24) O(3) 3.573(7) ? . 1_554
C(25) O(3) 3.544(7) ? . 1_554
C(31) O(7) 3.539(9) ? . 2_353
S(1) H(5) 3.291 ? . 1_556
O(1) H(6) 3.491 ? . 2_353
O(3) H(5) 2.681 ? . 1_556
O(3) H(7) 3.303 ? . 1_556
O(3) H(8) 3.062 ? . 1_556
O(3) H(22) 3.375 ? . 2_444
O(3) H(41) 2.429 ? . 2_344
O(6) H(5) 3.381 ? . 1_556
O(6) H(11) 3.198 ? . 1_556
O(6) H(28) 3.192 ? . 2_354
O(6) H(42) 2.323 ? . 2_354
O(7) H(7) 3.374 ? . 2_353
O(7) H(16) 2.904 ? . 2_343
O(7) H(18) 3.451 ? . 2_343
O(7) H(33) 2.769 ? . 2_353
N(1) H(23) 3.480 ? . 2_444
N(1) H(24) 3.507 ? . 2_444
C(2) H(17) 3.453 ? . 2_343
C(9) H(16) 3.293 ? . 2_343
C(9) H(18) 3.397 ? . 2_343
C(14) H(30) 3.334 ? . 2_344
C(14) H(36) 3.146 ? . 2_344
C(15) H(4) 3.402 ? . 2_343
C(15) H(24) 3.583 ? . 2_444
C(15) H(27) 3.489 ? . 1_545
C(16) H(23) 3.153 ? . 2_444
C(16) H(42) 3.436 ? . 2_354
C(17) H(4) 3.316 ? . 2_343
C(17) H(26) 3.395 ? . 1_545
C(17) H(27) 3.583 ? . 1_545
C(18) H(36) 3.450 ? . 2_344
C(19) H(1) 3.457 ? . 1_655
C(20) H(7) 3.531 ? . 2_353
C(21) H(11) 3.533 ? . 2_343
C(21) H(30) 3.295 ? . 2_344
C(21) H(31) 3.228 ? . 2_344
C(23) H(23) 3.512 ? . 2_444
C(23) H(25) 3.398 ? . 2_444
C(24) H(18) 3.280 ? . 2_343
C(24) H(27) 3.196 ? . 2_343
C(24) H(31) 3.330 ? . 2_343
C(24) H(33) 3.508 ? . 2_353
C(26) H(15) 3.553 ? . 1_455
C(27) H(14) 3.230 ? . 2_343
C(27) H(35) 3.354 ? . 1_455
C(28) H(29) 3.545 ? . 2_454
C(28) H(30) 3.258 ? . 2_454
C(28) H(43) 3.404 ? . 1_655
C(29) H(2) 3.538 ? . 1_655
C(29) H(3) 3.545 ? . 2_353
C(29) H(8) 3.554 ? . 2_453
C(29) H(20) 3.494 ? . 2_443
C(29) H(43) 3.568 ? . 1_655
C(30) H(19) 3.265 ? . 2_443
C(31) H(6) 3.270 ? . 2_353
C(31) H(39) 3.060 ? . 2_353
C(32) H(29) 3.255 ? . 1_565
C(32) H(32) 3.530 ? . 1_565
C(32) H(37) 3.373 ? . 2_454
C(33) H(10) 3.264 ? . 2_453
C(33) H(40) 3.556 ? . 1_665
H(1) C(19) 3.457 ? . 1_455
H(1) H(25) 3.526 ? . 2_344
H(1) H(32) 3.271 ? . 1_455
H(1) H(34) 3.590 ? . 1_455
H(1) H(35) 2.597 ? . 1_455
H(1) H(36) 3.250 ? . 2_344
H(1) H(37) 3.146 ? . 1_455
H(2) C(29) 3.538 ? . 1_455
H(2) H(10) 3.368 ? . 1_455
H(2) H(13) 3.065 ? . 1_455
H(2) H(14) 3.193 ? . 2_343
H(2) H(15) 3.124 ? . 1_455
H(2) H(19) 3.327 ? . 2_343
H(2) H(20) 3.149 ? . 2_343
H(2) H(35) 3.338 ? . 1_455
H(3) C(29) 3.545 ? . 2_343
H(3) H(9) 3.375 ? . 1_455
H(3) H(14) 2.610 ? . 2_343
H(3) H(21) 2.862 ? . 1_445
H(3) H(26) 3.537 ? . 1_445
H(3) H(32) 3.565 ? . 1_455
H(4) C(15) 3.402 ? . 2_353
H(4) C(17) 3.316 ? . 2_353
H(4) H(16) 3.555 ? . 2_343
H(4) H(18) 3.327 ? . 2_343
H(4) H(27) 2.732 ? . 2_343
H(4) H(28) 2.962 ? . 2_353
H(4) H(29) 3.494 ? . 2_353
H(4) H(33) 2.581 ? . 2_353
H(5) S(1) 3.291 ? . 1_554
H(5) O(3) 2.681 ? . 1_554
H(5) O(6) 3.381 ? . 1_554
H(5) H(27) 3.271 ? . 2_343
H(5) H(31) 2.802 ? . 2_343
H(6) O(1) 3.491 ? . 2_343
H(6) C(31) 3.270 ? . 2_343
H(6) H(16) 3.301 ? . 2_343
H(6) H(18) 2.452 ? . 2_343
H(6) H(27) 3.073 ? . 2_343
H(6) H(31) 2.992 ? . 2_343
H(6) H(34) 3.300 ? . 2_343
H(7) O(3) 3.303 ? . 1_554
H(7) O(7) 3.374 ? . 2_343
H(7) C(20) 3.531 ? . 2_343
H(7) H(16) 3.559 ? . 1_545
H(7) H(38) 2.838 ? . 2_343
H(7) H(41) 3.056 ? . 2_343
H(8) O(3) 3.062 ? . 1_554
H(8) C(29) 3.554 ? . 2_443
H(8) H(14) 3.323 ? . 2_443
H(8) H(15) 2.947 ? . 2_443
H(8) H(19) 3.273 ? . 2_443
H(8) H(22) 2.852 ? . 2_443
H(8) H(41) 3.305 ? . 2_343
H(8) H(43) 3.240 ? . 2_343
H(9) H(3) 3.375 ? . 1_655
H(9) H(14) 3.238 ? . 2_443
H(9) H(15) 3.429 ? . 2_443
H(9) H(16) 3.270 ? . 1_545
H(9) H(20) 3.118 ? . 1_545
H(10) C(33) 3.264 ? . 2_443
H(10) H(2) 3.368 ? . 1_655
H(10) H(14) 3.535 ? . 2_443
H(10) H(19) 2.348 ? . 2_443
H(10) H(20) 3.571 ? . 2_443
H(11) O(6) 3.198 ? . 1_554
H(11) C(21) 3.533 ? . 2_353
H(11) H(19) 3.505 ? . 2_443
H(11) H(28) 3.023 ? . 2_353
H(11) H(33) 3.381 ? . 2_353
H(11) H(40) 3.427 ? . 2_353
H(11) H(42) 3.004 ? . 2_353
H(12) H(33) 3.233 ? . 2_353
H(13) H(2) 3.065 ? . 1_655
H(13) H(19) 3.456 ? . 2_443
H(13) H(20) 3.367 ? . 2_443
H(14) C(27) 3.230 ? . 2_353
H(14) H(2) 3.193 ? . 2_353
H(14) H(3) 2.610 ? . 2_353
H(14) H(8) 3.323 ? . 2_453
H(14) H(9) 3.238 ? . 2_453
H(14) H(10) 3.535 ? . 2_453
H(14) H(20) 3.201 ? . 2_443
H(14) H(21) 3.496 ? . 2_443
H(15) C(26) 3.553 ? . 1_655
H(15) H(2) 3.124 ? . 1_655
H(15) H(8) 2.947 ? . 2_453
H(15) H(9) 3.429 ? . 2_453
H(15) H(20) 3.339 ? . 2_443
H(15) H(43) 2.670 ? . 1_655
H(16) O(7) 2.904 ? . 2_353
H(16) C(9) 3.293 ? . 2_353
H(16) H(4) 3.555 ? . 2_353
H(16) H(6) 3.301 ? . 2_353
H(16) H(7) 3.559 ? . 1_565
H(16) H(9) 3.270 ? . 1_565
H(16) H(39) 3.000 ? . 2_353
H(17) C(2) 3.453 ? . 2_353
H(17) H(39) 2.582 ? . 2_353
H(18) O(7) 3.451 ? . 2_353
H(18) C(9) 3.397 ? . 2_353
H(18) C(24) 3.280 ? . 2_353
H(18) H(4) 3.327 ? . 2_353
H(18) H(6) 2.452 ? . 2_353
H(18) H(39) 3.105 ? . 2_353
H(19) C(30) 3.265 ? . 2_453
H(19) H(2) 3.327 ? . 2_353
H(19) H(8) 3.273 ? . 2_453
H(19) H(10) 2.348 ? . 2_453
H(19) H(11) 3.505 ? . 2_453
H(19) H(13) 3.456 ? . 2_453
H(19) H(40) 3.382 ? . 1_665
H(20) C(29) 3.494 ? . 2_453
H(20) H(2) 3.149 ? . 2_353
H(20) H(9) 3.118 ? . 1_565
H(20) H(10) 3.571 ? . 2_453
H(20) H(13) 3.367 ? . 2_453
H(20) H(14) 3.201 ? . 2_453
H(20) H(15) 3.339 ? . 2_453
H(21) H(3) 2.862 ? . 1_665
H(21) H(14) 3.496 ? . 2_453
H(21) H(40) 2.876 ? . 1_665
H(22) O(3) 3.375 ? . 2_454
H(22) H(8) 2.852 ? . 2_453
H(22) H(29) 3.545 ? . 2_454
H(22) H(43) 2.757 ? . 1_655
H(23) N(1) 3.480 ? . 2_454
H(23) C(16) 3.153 ? . 2_454
H(23) C(23) 3.512 ? . 2_454
H(23) H(30) 2.372 ? . 2_454
H(23) H(35) 3.285 ? . 2_454
H(23) H(37) 3.092 ? . 2_454
H(23) H(40) 3.340 ? . 1_665
H(24) N(1) 3.507 ? . 2_454
H(24) C(15) 3.583 ? . 2_454
H(24) H(29) 2.876 ? . 2_454
H(24) H(30) 3.451 ? . 2_454
H(24) H(35) 3.369 ? . 2_454
H(24) H(43) 3.285 ? . 1_655
H(25) C(23) 3.398 ? . 2_454
H(25) H(1) 3.526 ? . 2_354
H(25) H(29) 3.277 ? . 1_565
H(25) H(36) 3.500 ? . 2_454
H(25) H(37) 2.550 ? . 2_454
H(26) C(17) 3.395 ? . 1_565
H(26) H(3) 3.537 ? . 1_665
H(26) H(29) 3.063 ? . 1_565
H(26) H(32) 2.824 ? . 1_565
H(26) H(33) 3.417 ? . 1_565
H(26) H(37) 3.443 ? . 2_454
H(27) C(15) 3.489 ? . 1_565
H(27) C(17) 3.583 ? . 1_565
H(27) C(24) 3.196 ? . 2_353
H(27) H(4) 2.732 ? . 2_353
H(27) H(5) 3.271 ? . 2_353
H(27) H(6) 3.073 ? . 2_353
H(27) H(29) 2.891 ? . 1_565
H(27) H(32) 3.409 ? . 1_565
H(27) H(33) 3.370 ? . 1_565
H(28) O(6) 3.192 ? . 2_344
H(28) H(4) 2.962 ? . 2_343
H(28) H(11) 3.023 ? . 2_343
H(28) H(41) 3.314 ? . 2_344
H(29) C(28) 3.545 ? . 2_444
H(29) C(32) 3.255 ? . 1_545
H(29) H(4) 3.494 ? . 2_343
H(29) H(22) 3.545 ? . 2_444
H(29) H(24) 2.876 ? . 2_444
H(29) H(25) 3.277 ? . 1_545
H(29) H(26) 3.063 ? . 1_545
H(29) H(27) 2.891 ? . 1_545
H(29) H(41) 3.232 ? . 2_344
H(30) C(14) 3.334 ? . 2_354
H(30) C(21) 3.295 ? . 2_354
H(30) C(28) 3.258 ? . 2_444
H(30) H(23) 2.372 ? . 2_444
H(30) H(24) 3.451 ? . 2_444
H(30) H(40) 3.030 ? . 2_354
H(30) H(42) 2.948 ? . 2_354
H(31) C(21) 3.228 ? . 2_354
H(31) C(24) 3.330 ? . 2_353
H(31) H(5) 2.802 ? . 2_353
H(31) H(6) 2.992 ? . 2_353
H(31) H(42) 3.050 ? . 2_354
H(32) C(32) 3.530 ? . 1_545
H(32) H(1) 3.271 ? . 1_655
H(32) H(3) 3.565 ? . 1_655
H(32) H(26) 2.824 ? . 1_545
H(32) H(27) 3.409 ? . 1_545
H(33) O(7) 2.769 ? . 2_343
H(33) C(24) 3.508 ? . 2_343
H(33) H(4) 2.581 ? . 2_343
H(33) H(11) 3.381 ? . 2_343
H(33) H(12) 3.233 ? . 2_343
H(33) H(26) 3.417 ? . 1_545
H(33) H(27) 3.370 ? . 1_545
H(34) H(1) 3.590 ? . 1_655
H(34) H(6) 3.300 ? . 2_353
H(35) C(27) 3.354 ? . 1_655
H(35) H(1) 2.597 ? . 1_655
H(35) H(2) 3.338 ? . 1_655
H(35) H(23) 3.285 ? . 2_444
H(35) H(24) 3.369 ? . 2_444
H(36) C(14) 3.146 ? . 2_354
H(36) C(18) 3.450 ? . 2_354
H(36) H(1) 3.250 ? . 2_354
H(36) H(25) 3.500 ? . 2_444
H(36) H(40) 3.099 ? . 2_354
H(37) C(32) 3.373 ? . 2_444
H(37) H(1) 3.146 ? . 1_655
H(37) H(23) 3.092 ? . 2_444
H(37) H(25) 2.550 ? . 2_444
H(37) H(26) 3.443 ? . 2_444
H(38) H(7) 2.838 ? . 2_353
H(39) C(31) 3.060 ? . 2_343
H(39) H(16) 3.000 ? . 2_343
H(39) H(17) 2.582 ? . 2_343
H(39) H(18) 3.105 ? . 2_343
H(40) C(33) 3.556 ? . 1_445
H(40) H(11) 3.427 ? . 2_343
H(40) H(19) 3.382 ? . 1_445
H(40) H(21) 2.876 ? . 1_445
H(40) H(23) 3.340 ? . 1_445
H(40) H(30) 3.030 ? . 2_344
H(40) H(36) 3.099 ? . 2_344
H(41) O(3) 2.429 ? . 2_354
H(41) H(7) 3.056 ? . 2_353
H(41) H(8) 3.305 ? . 2_353
H(41) H(28) 3.314 ? . 2_354
H(41) H(29) 3.232 ? . 2_354
H(42) O(6) 2.323 ? . 2_344
H(42) C(16) 3.436 ? . 2_344
H(42) H(11) 3.004 ? . 2_343
H(42) H(30) 2.948 ? . 2_344
H(42) H(31) 3.050 ? . 2_344
H(43) C(28) 3.404 ? . 1_455
H(43) C(29) 3.568 ? . 1_455
H(43) H(8) 3.240 ? . 2_353
H(43) H(15) 2.670 ? . 1_455
H(43) H(22) 2.757 ? . 1_455
H(43) H(24) 3.285 ? . 1_455

loop_
_geom_torsion_atom_site_label_1
_geom_torsion_atom_site_label_2
_geom_torsion_atom_site_label_3
_geom_torsion_atom_site_label_4
_geom_torsion
_geom_torsion_publ_flag
_geom_torsion_site_symmetry_1
_geom_torsion_site_symmetry_2
_geom_torsion_site_symmetry_3
_geom_torsion_site_symmetry_4
O(3) S(1) N(1) C(1) 177.2(3) ? . . . .
O(3) S(1) N(1) C(15) 36.0(3) ? . . . .
O(3) S(1) C(12) C(20) 147.1(5) ? . . . .
O(3) S(1) C(12) C(21) -31.8(6) ? . . . .
O(6) S(1) N(1) C(1) -54.0(3) ? . . . .
O(6) S(1) N(1) C(15) 164.9(3) ? . . . .
O(6) S(1) C(12) C(20) 17.2(6) ? . . . .
O(6) S(1) C(12) C(21) -161.7(5) ? . . . .
N(1) S(1) C(12) C(20) -98.8(6) ? . . . .
N(1) S(1) C(12) C(21) 82.2(6) ? . . . .
C(12) S(1) N(1) C(1) 62.1(4) ? . . . .
C(12) S(1) N(1) C(15) -79.1(4) ? . . . .
O(1) Si(2) C(22) C(29) -61.3(5) ? . . . .
O(1) Si(2) C(22) C(31) 58.4(6) ? . . . .
O(1) Si(2) C(22) C(33) -179.4(5) ? . . . .
C(22) Si(2) O(1) C(23) 170.3(5) ? . . . .
C(28) Si(2) O(1) C(23) 50.3(7) ? . . . .
C(32) Si(2) O(1) C(23) -69.8(6) ? . . . .
C(28) Si(2) C(22) C(29) 58.0(6) ? . . . .
C(28) Si(2) C(22) C(31) 177.7(6) ? . . . .
C(28) Si(2) C(22) C(33) -60.1(6) ? . . . .
C(32) Si(2) C(22) C(29) -180.0(4) ? . . . .
C(32) Si(2) C(22) C(31) -60.3(7) ? . . . .
C(32) Si(2) C(22) C(33) 61.9(6) ? . . . .
Si(2) O(1) C(23) C(16) 148.2(5) ? . . . .
C(9) O(4) C(13) C(24) -58.9(8) ? . . . .
C(9) O(4) C(13) C(25) -176.9(5) ? . . . .
C(9) O(4) C(13) C(30) 65.5(6) ? . . . .
C(13) O(4) C(9) O(7) -9.1(9) ? . . . .
C(13) O(4) C(9) C(2) 170.1(4) ? . . . .
S(1) N(1) C(1) C(2) -124.7(4) ? . . . .
S(1) N(1) C(1) C(19) 113.7(4) ? . . . .
S(1) N(1) C(15) C(17) 151.5(3) ? . . . .
C(1) N(1) C(15) C(17) 6.8(6) ? . . . .
C(15) N(1) C(1) C(2) 18.6(5) ? . . . .
C(15) N(1) C(1) C(19) -103.0(5) ? . . . .
N(1) C(1) C(2) C(9) -164.4(4) ? . . . .
N(1) C(1) C(2) C(17) -36.3(5) ? . . . .
N(1) C(1) C(19) C(16) -71.0(6) ? . . . .
C(2) C(1) C(19) C(16) 174.2(4) ? . . . .
C(19) C(1) C(2) C(9) -43.9(6) ? . . . .
C(19) C(1) C(2) C(17) 84.2(5) ? . . . .
C(1) C(2) C(9) O(4) 127.8(5) ? . . . .
C(1) C(2) C(9) O(7) -52.9(7) ? . . . .
C(1) C(2) C(17) C(15) 41.1(5) ? . . . .
C(9) C(2) C(17) C(15) 168.5(4) ? . . . .
C(17) C(2) C(9) O(4) 6.8(6) ? . . . .
C(17) C(2) C(9) O(7) -173.9(5) ? . . . .
S(1) C(12) C(20) C(26) -177.2(6) ? . . . .
S(1) C(12) C(21) C(14) 179.3(6) ? . . . .
C(20) C(12) C(21) C(14) 0.4(10) ? . . . .
C(21) C(12) C(20) C(26) 1.8(11) ? . . . .
C(18) C(14) C(21) C(12) -2.1(12) ? . . . .
C(21) C(14) C(18) C(26) 1.6(12) ? . . . .
C(21) C(14) C(18) C(27) -176.4(7) ? . . . .
N(1) C(15) C(17) C(2) -29.3(5) ? . . . .
C(19) C(16) C(23) O(1) 55.9(7) ? . . . .
C(23) C(16) C(19) C(1) 179.1(4) ? . . . .
C(14) C(18) C(26) C(20) 0.7(13) ? . . . .
C(27) C(18) C(26) C(20) 178.6(8) ? . . . .
C(12) C(20) C(26) C(18) -2.3(13) ? . . . .

loop_
_cod_related_entry_id
_cod_related_entry_database
_cod_related_entry_code
1 ChemSpider 30659208
